data_4028761
loop_
_publ_author_name
'Venu Srinivas'
'Mamoru Koketsu'

_publ_contact_author_address
;Department of Chemistry and Biomolecular Science 
Faculty of Engineering 
Gifu University 
Gifu 501-1193, Japan
;
_publ_contact_author_email koketsu@gifu-u.ac.jp
_publ_contact_author_fax +81-58-293-2794
_publ_contact_author_name 'Mamoru Koketsu'
_publ_contact_author_phone +81-58-293-2619
_publ_section_title
;
 Synthesis of 2,8-Dioxabicyclo[3.3.1]nonane Derivatives via a Sequential
 Knoevenagel Condensation and Hetero-Diels-Alder Reaction in an Aqueous
 Medium
;
_journal_name_full 'Journal of Organic Chemistry'
_journal_page_first 11612
_journal_page_last 11617
_journal_paper_doi 10.1021/jo401990h
_journal_volume 78
_journal_year 2013
_chemical_formula_moiety 'C17 H17 Br O5'
_chemical_formula_sum 'C17 H17 Br O5'
_chemical_formula_weight 381.21
_chemical_name_common 2,8-Dioxabicyclo[3.3.1]nonane
_chemical_name_systematic
;
 5-acetyl-8-bromo-4-methyl-6H-2,6-methanobenzo[d][1,3]dioxocine-11-carboxylate
;
_space_group_IT_number 15
_symmetry_cell_setting monoclinic
_symmetry_space_group_name_Hall '-C 2yc'
_symmetry_space_group_name_H-M 'C 1 2/c 1'
_atom_sites_solution_hydrogens geom
_atom_sites_solution_primary direct
_atom_sites_solution_secondary difmap
_audit_creation_method SHELXL-97
_cell_angle_alpha 90.00
_cell_angle_beta 107.557(3)
_cell_angle_gamma 90.00
_cell_formula_units_Z 8
_cell_length_a 23.335(6)
_cell_length_b 6.2952(15)
_cell_length_c 23.129(6)
_cell_measurement_temperature 296(2)
_cell_measurement_theta_max 30.8409
_cell_measurement_theta_min 2.7711
_cell_volume 3239.3(14)
_computing_cell_refinement 'CrystalClear (Rigaku Inc., 2008)'
_computing_data_collection 'CrystalClear (Rigaku Inc., 2008)'
_computing_data_reduction 'CrystalClear (Rigaku Inc., 2008)'
_computing_molecular_graphics 'Bruker SHELXTL'
_computing_publication_material 'Bruker SHELXTL'
_computing_structure_refinement 'SHELXL-97 (Sheldrick, 1997)'
_computing_structure_solution 'SHELXS-97 (Sheldrick, 1990)'
_diffrn_ambient_temperature 296(2)
_diffrn_measured_fraction_theta_full 0.998
_diffrn_measured_fraction_theta_max 0.998
_diffrn_measurement_device_type 'Mercury CCD (2x2 bin mode)'
_diffrn_measurement_method dtprofit.ref
_diffrn_radiation_monochromator graphite
_diffrn_radiation_source 'fine-focus sealed tube'
_diffrn_radiation_type MoK\a
_diffrn_radiation_wavelength 0.71075
_diffrn_reflns_av_R_equivalents 0.0330
_diffrn_reflns_av_sigmaI/netI 0.0291
_diffrn_reflns_limit_h_max 26
_diffrn_reflns_limit_h_min -30
_diffrn_reflns_limit_k_max 6
_diffrn_reflns_limit_k_min -8
_diffrn_reflns_limit_l_max 29
_diffrn_reflns_limit_l_min -30
_diffrn_reflns_number 12895
_diffrn_reflns_theta_full 27.50
_diffrn_reflns_theta_max 27.50
_diffrn_reflns_theta_min 2.97
_exptl_absorpt_coefficient_mu 2.561
_exptl_absorpt_correction_T_max 0.605
_exptl_absorpt_correction_T_min 0.599
_exptl_absorpt_correction_type numerical
_exptl_crystal_colour Colorless
_exptl_crystal_density_diffrn 1.563
_exptl_crystal_description Plate
_exptl_crystal_F_000 1552
_exptl_crystal_size_max 0.20
_exptl_crystal_size_mid 0.20
_exptl_crystal_size_min 0.20
_refine_diff_density_max 0.504
_refine_diff_density_min -0.695
_refine_diff_density_rms 0.056
_refine_ls_extinction_method none
_refine_ls_goodness_of_fit_ref 0.913
_refine_ls_hydrogen_treatment constr
_refine_ls_matrix_type full
_refine_ls_number_parameters 211
_refine_ls_number_reflns 3724
_refine_ls_number_restraints 0
_refine_ls_restrained_S_all 0.913
_refine_ls_R_factor_all 0.0419
_refine_ls_R_factor_gt 0.0346
_refine_ls_shift/su_max 0.005
_refine_ls_shift/su_mean 0.000
_refine_ls_structure_factor_coef Fsqd
_refine_ls_weighting_details 'calc w=1/[\s^2^(Fo^2^)+(0.1000P)^2^+0.0000P] where P=(Fo^2^+2Fc^2^)/3'
_refine_ls_weighting_scheme calc
_refine_ls_wR_factor_gt 0.1144
_refine_ls_wR_factor_ref 0.1242
_reflns_number_gt 3133
_reflns_number_total 3724
_reflns_threshold_expression >2sigma(I)
_cod_data_source_file jo401990h_si_002.cif
_cod_data_source_block compound_3b
_cod_depositor_comments
;
The following automatic conversions were performed:

'_exptl_absorpt_correction_type' value 'NUMERICAL' changed to
'numerical' according to the built-in table from CIF Core dictionary
named 'cif_core.dic' version 2.4.1 from 2010-06-29.

Automatic conversion script
Id: cif_fix_values 2281 2013-09-26 08:29:07Z andrius 
;
_cod_database_code 4028761

loop_
_symmetry_equiv_pos_as_xyz
'x, y, z'
'-x, y, -z+1/2'
'x+1/2, y+1/2, z'
'-x+1/2, y+1/2, -z+1/2'
'-x, -y, -z'
'x, -y, z-1/2'
'-x+1/2, -y+1/2, -z'
'x+1/2, -y+1/2, z-1/2'

loop_
_atom_site_label
_atom_site_type_symbol
_atom_site_fract_x
_atom_site_fract_y
_atom_site_fract_z
_atom_site_U_iso_or_equiv
_atom_site_adp_type
_atom_site_occupancy
_atom_site_symmetry_multiplicity
_atom_site_calc_flag
_atom_site_refinement_flags
Br1 Br 0.459369(10) 0.16486(4) 0.422754(12) 0.05357(13) Uani 1 1 d .
O1 O 0.25856(7) 0.7493(2) 0.43455(7) 0.0416(3) Uani 1 1 d .
O2 O 0.16806(8) 0.7260(2) 0.35711(7) 0.0468(4) Uani 1 1 d .
O3 O 0.12296(8) 0.1679(2) 0.41154(9) 0.0485(4) Uani 1 1 d .
O4 O 0.09036(9) 0.4931(3) 0.42325(11) 0.0735(6) Uani 1 1 d .
O5 O 0.23437(9) 0.0859(3) 0.29627(8) 0.0611(5) Uani 1 1 d .
C1 C 0.36131(11) 0.6833(3) 0.44924(10) 0.0403(5) Uani 1 1 d .
H1 H 0.3693 0.8212 0.4639 0.048 Uiso 1 1 calc R
C2 C 0.40751(10) 0.5533(3) 0.44629(9) 0.0423(5) Uani 1 1 d .
H2 H 0.4469 0.6032 0.4582 0.051 Uiso 1 1 calc R
C3 C 0.39508(10) 0.3461(3) 0.42534(10) 0.0382(4) Uani 1 1 d .
C4 C 0.33689(9) 0.2698(3) 0.40698(8) 0.0353(4) Uani 1 1 d .
H4 H 0.3292 0.1308 0.3932 0.042 Uiso 1 1 calc R
C5 C 0.28987(9) 0.4016(3) 0.40921(8) 0.0324(4) Uani 1 1 d .
C6 C 0.30257(10) 0.6091(3) 0.43044(8) 0.0345(4) Uani 1 1 d .
C7 C 0.19834(10) 0.6764(3) 0.41894(9) 0.0378(4) Uani 1 1 d .
H7 H 0.1781 0.7531 0.4441 0.045 Uiso 1 1 calc R
C8 C 0.19425(9) 0.4419(3) 0.43077(8) 0.0354(4) Uani 1 1 d .
H8 H 0.2172 0.4131 0.4731 0.042 Uiso 1 1 calc R
C9 C 0.22521(10) 0.3292(3) 0.38960(9) 0.0322(4) Uani 1 1 d .
H9 H 0.2233 0.1750 0.3945 0.039 Uiso 1 1 calc R
C10 C 0.12983(10) 0.3741(3) 0.42098(10) 0.0415(5) Uani 1 1 d .
C11 C 0.06255(11) 0.0824(4) 0.39873(13) 0.0566(6) Uani 1 1 d .
H11A H 0.0420 0.1544 0.4238 0.068 Uiso 1 1 calc R
H11B H 0.0649 -0.0673 0.4091 0.068 Uiso 1 1 calc R
C12 C 0.02793(19) 0.1082(8) 0.33479(16) 0.0984(12) Uani 1 1 d .
H12A H 0.0200 0.2562 0.3260 0.148 Uiso 1 1 calc R
H12B H -0.0094 0.0327 0.3267 0.148 Uiso 1 1 calc R
H12C H 0.0505 0.0524 0.3097 0.148 Uiso 1 1 calc R
C13 C 0.16655(10) 0.5817(3) 0.31228(9) 0.0397(4) Uani 1 1 d .
C14 C 0.13209(16) 0.6792(4) 0.25279(11) 0.0616(8) Uani 1 1 d .
H14A H 0.1588 0.7050 0.2290 0.092 Uiso 1 1 calc R
H14B H 0.1147 0.8111 0.2599 0.092 Uiso 1 1 calc R
H14C H 0.1008 0.5840 0.2313 0.092 Uiso 1 1 calc R
C15 C 0.19326(9) 0.3902(3) 0.32419(8) 0.0344(4) Uani 1 1 d .
C16 C 0.19898(10) 0.2319(4) 0.27881(10) 0.0416(5) Uani 1 1 d .
C17 C 0.16345(15) 0.2413(5) 0.21302(11) 0.0610(7) Uani 1 1 d .
H17A H 0.1759 0.3623 0.1946 0.092 Uiso 1 1 calc R
H17B H 0.1215 0.2534 0.2092 0.092 Uiso 1 1 calc R
H17C H 0.1702 0.1141 0.1931 0.092 Uiso 1 1 calc R

loop_
_atom_site_aniso_label
_atom_site_aniso_U_11
_atom_site_aniso_U_22
_atom_site_aniso_U_33
_atom_site_aniso_U_23
_atom_site_aniso_U_13
_atom_site_aniso_U_12
Br1 0.03096(17) 0.05428(19) 0.0730(2) 0.00103(10) 0.01195(13) 0.00383(8)
O1 0.0410(9) 0.0327(7) 0.0513(8) -0.0055(6) 0.0142(7) -0.0013(6)
O2 0.0560(10) 0.0376(7) 0.0426(8) 0.0010(6) 0.0085(7) 0.0100(6)
O3 0.0335(9) 0.0459(9) 0.0694(11) 0.0028(7) 0.0203(8) -0.0053(6)
O4 0.0402(11) 0.0661(11) 0.1207(17) -0.0262(11) 0.0340(11) 0.0014(8)
O5 0.0586(12) 0.0610(10) 0.0608(10) -0.0204(8) 0.0135(9) 0.0106(9)
C1 0.0413(13) 0.0395(10) 0.0383(10) -0.0048(7) 0.0091(9) -0.0112(8)
C2 0.0332(11) 0.0484(11) 0.0419(10) 0.0006(8) 0.0062(8) -0.0087(8)
C3 0.0297(11) 0.0437(11) 0.0393(10) 0.0041(7) 0.0073(8) 0.0013(7)
C4 0.0325(11) 0.0366(9) 0.0356(9) 0.0005(7) 0.0083(8) -0.0009(7)
C5 0.0321(10) 0.0337(8) 0.0306(8) 0.0004(7) 0.0083(7) -0.0024(7)
C6 0.0366(11) 0.0366(9) 0.0310(8) -0.0003(7) 0.0112(7) -0.0036(8)
C7 0.0385(12) 0.0381(10) 0.0378(10) -0.0058(7) 0.0128(9) 0.0025(7)
C8 0.0331(10) 0.0401(10) 0.0335(9) -0.0008(7) 0.0109(7) 0.0013(7)
C9 0.0305(10) 0.0319(9) 0.0338(9) -0.0002(6) 0.0090(8) -0.0020(6)
C10 0.0359(12) 0.0499(11) 0.0417(11) -0.0046(9) 0.0162(9) -0.0009(9)
C11 0.0350(13) 0.0614(14) 0.0748(16) 0.0025(13) 0.0186(12) -0.0132(10)
C12 0.073(3) 0.135(3) 0.073(2) -0.002(2) 0.0002(18) -0.031(2)
C13 0.0365(11) 0.0424(10) 0.0382(10) 0.0012(8) 0.0086(8) -0.0020(8)
C14 0.074(2) 0.0553(15) 0.0437(13) 0.0063(10) 0.0001(12) 0.0105(12)
C15 0.0311(10) 0.0405(9) 0.0317(9) -0.0029(7) 0.0095(7) -0.0049(7)
C16 0.0391(12) 0.0462(11) 0.0423(10) -0.0094(9) 0.0166(9) -0.0103(9)
C17 0.080(2) 0.0607(15) 0.0394(11) -0.0086(11) 0.0132(12) -0.0147(14)

loop_
_atom_type_symbol
_atom_type_description
_atom_type_scat_dispersion_real
_atom_type_scat_dispersion_imag
_atom_type_scat_source
C C 0.0033 0.0016 'International Tables Vol C Tables 4.2.6.8 and 6.1.1.4'
H H 0.0000 0.0000 'International Tables Vol C Tables 4.2.6.8 and 6.1.1.4'
Br Br -0.2901 2.4595 'International Tables Vol C Tables 4.2.6.8 and 6.1.1.4'
O O 0.0106 0.0060 'International Tables Vol C Tables 4.2.6.8 and 6.1.1.4'

loop_
_geom_angle_atom_site_label_1
_geom_angle_atom_site_label_2
_geom_angle_atom_site_label_3
_geom_angle
C6 O1 C7 118.45(15)
C13 O2 C7 120.36(16)
C10 O3 C11 117.4(2)
C2 C1 C6 120.03(19)
C2 C1 H1 120.0
C6 C1 H1 120.0
C1 C2 C3 119.5(2)
C1 C2 H2 120.3
C3 C2 H2 120.3
C4 C3 C2 121.1(2)
C4 C3 Br1 119.58(15)
C2 C3 Br1 119.36(17)
C3 C4 C5 119.68(18)
C3 C4 H4 120.2
C5 C4 H4 120.2
C4 C5 C6 119.07(19)
C4 C5 C9 122.55(17)
C6 C5 C9 118.38(18)
O1 C6 C1 116.63(18)
O1 C6 C5 122.69(19)
C1 C6 C5 120.7(2)
O1 C7 O2 109.74(17)
O1 C7 C8 112.50(17)
O2 C7 C8 110.91(16)
O1 C7 H7 107.8
O2 C7 H7 107.8
C8 C7 H7 107.8
C7 C8 C10 111.29(18)
C7 C8 C9 105.81(15)
C10 C8 C9 114.21(16)
C7 C8 H8 108.5
C10 C8 H8 108.5
C9 C8 H8 108.5
C5 C9 C15 111.63(16)
C5 C9 C8 106.84(15)
C15 C9 C8 108.65(16)
C5 C9 H9 109.9
C15 C9 H9 109.9
C8 C9 H9 109.9
O4 C10 O3 124.4(2)
O4 C10 C8 123.9(2)
O3 C10 C8 111.62(19)
O3 C11 C12 111.8(2)
O3 C11 H11A 109.3
C12 C11 H11A 109.3
O3 C11 H11B 109.3
C12 C11 H11B 109.3
H11A C11 H11B 107.9
C11 C12 H12A 109.5
C11 C12 H12B 109.5
H12A C12 H12B 109.5
C11 C12 H12C 109.5
H12A C12 H12C 109.5
H12B C12 H12C 109.5
C15 C13 O2 122.24(18)
C15 C13 C14 129.9(2)
O2 C13 C14 107.88(18)
C13 C14 H14A 109.5
C13 C14 H14B 109.5
H14A C14 H14B 109.5
C13 C14 H14C 109.5
H14A C14 H14C 109.5
H14B C14 H14C 109.5
C13 C15 C16 126.30(19)
C13 C15 C9 119.18(17)
C16 C15 C9 114.37(17)
O5 C16 C15 117.9(2)
O5 C16 C17 118.5(2)
C15 C16 C17 123.5(2)
C16 C17 H17A 109.5
C16 C17 H17B 109.5
H17A C17 H17B 109.5
C16 C17 H17C 109.5
H17A C17 H17C 109.5
H17B C17 H17C 109.5

loop_
_geom_bond_atom_site_label_1
_geom_bond_atom_site_label_2
_geom_bond_distance
Br1 C3 1.900(2)
O1 C6 1.379(3)
O1 C7 1.418(3)
O2 C13 1.371(3)
O2 C7 1.426(2)
O3 C10 1.318(2)
O3 C11 1.453(3)
O4 C10 1.201(3)
O5 C16 1.220(3)
C1 C2 1.372(3)
C1 C6 1.388(3)
C1 H1 0.9300
C2 C3 1.391(3)
C2 H2 0.9300
C3 C4 1.381(3)
C4 C5 1.389(3)
C4 H4 0.9300
C5 C6 1.395(3)
C5 C9 1.509(3)
C7 C8 1.509(3)
C7 H7 0.9800
C8 C10 1.513(3)
C8 C9 1.532(3)
C8 H8 0.9800
C9 C15 1.520(3)
C9 H9 0.9800
C11 C12 1.465(4)
C11 H11A 0.9700
C11 H11B 0.9700
C12 H12A 0.9600
C12 H12B 0.9600
C12 H12C 0.9600
C13 C15 1.347(3)
C13 C14 1.500(3)
C14 H14A 0.9600
C14 H14B 0.9600
C14 H14C 0.9600
C15 C16 1.483(3)
C16 C17 1.498(3)
C17 H17A 0.9600
C17 H17B 0.9600
C17 H17C 0.9600

loop_
_geom_torsion_atom_site_label_1
_geom_torsion_atom_site_label_2
_geom_torsion_atom_site_label_3
_geom_torsion_atom_site_label_4
_geom_torsion
C6 C1 C2 C3 -1.1(3)
C1 C2 C3 C4 0.6(3)
C1 C2 C3 Br1 -178.82(16)
C2 C3 C4 C5 0.2(3)
Br1 C3 C4 C5 179.58(14)
C3 C4 C5 C6 -0.4(3)
C3 C4 C5 C9 179.70(17)
C7 O1 C6 C1 -176.62(18)
C7 O1 C6 C5 2.7(3)
C2 C1 C6 O1 -179.75(18)
C2 C1 C6 C5 0.9(3)
C4 C5 C6 O1 -179.45(17)
C9 C5 C6 O1 0.5(3)
C4 C5 C6 C1 -0.1(3)
C9 C5 C6 C1 179.76(18)
C6 O1 C7 O2 -94.45(19)
C6 O1 C7 C8 29.5(2)
C13 O2 C7 O1 92.4(2)
C13 O2 C7 C8 -32.5(3)
O1 C7 C8 C10 173.09(16)
O2 C7 C8 C10 -63.6(2)
O1 C7 C8 C9 -62.3(2)
O2 C7 C8 C9 61.0(2)
C4 C5 C9 C15 -95.2(2)
C6 C5 C9 C15 84.9(2)
C4 C5 C9 C8 146.12(18)
C6 C5 C9 C8 -33.8(2)
C7 C8 C9 C5 62.03(19)
C10 C8 C9 C5 -175.21(16)
C7 C8 C9 C15 -58.5(2)
C10 C8 C9 C15 64.2(2)
C11 O3 C10 O4 4.6(4)
C11 O3 C10 C8 -177.30(19)
C7 C8 C10 O4 -22.6(3)
C9 C8 C10 O4 -142.3(2)
C7 C8 C10 O3 159.33(18)
C9 C8 C10 O3 39.6(2)
C10 O3 C11 C12 82.3(3)
C7 O2 C13 C15 -0.3(3)
C7 O2 C13 C14 -179.7(2)
O2 C13 C15 C16 -174.0(2)
C14 C13 C15 C16 5.3(4)
O2 C13 C15 C9 1.2(3)
C14 C13 C15 C9 -179.4(3)
C5 C9 C15 C13 -87.9(2)
C8 C9 C15 C13 29.6(2)
C5 C9 C15 C16 87.9(2)
C8 C9 C15 C16 -154.58(17)
C13 C15 C16 O5 165.7(2)
C9 C15 C16 O5 -9.8(3)
C13 C15 C16 C17 -14.7(4)
C9 C15 C16 C17 169.9(2)
